data_1513315
loop_
_publ_author_name
'Wei, Ying'
'Liu, Jing'
'Lin, Shaoxia'
'Ding, Hongqian'
'Liang, Fushun'
'Zhao, Baozhong'

_publ_section_title
;
 Acetoacetanilides as masked isocyanates: facile and efficient synthesis
 of unsymmetrically substituted ureas
;
_journal_coden_ASTM ORLEF7
_journal_issue 19
_journal_name_full 'Organic Letters'
_journal_page_first 4220
_journal_page_last 4223
_journal_paper_doi 10.1021/ol101474f
_journal_volume 12
_journal_year 2010
_chemical_formula_sum 'C11 H14 N2 O'
_chemical_formula_weight 190.24
_space_group_IT_number 14
_symmetry_cell_setting monoclinic
_symmetry_space_group_name_Hall '-P 2ybc'
_symmetry_space_group_name_H-M 'P 1 21/c 1'
_atom_sites_solution_hydrogens geom
_atom_sites_solution_primary direct
_atom_sites_solution_secondary difmap
_audit_creation_method SHELXL-97
_cell_angle_alpha 90.00
_cell_angle_beta 91.162(7)
_cell_angle_gamma 90.00
_cell_formula_units_Z 8
_cell_length_a 8.925(5)
_cell_length_b 13.408(7)
_cell_length_c 17.122(9)
_cell_measurement_reflns_used 3760
_cell_measurement_temperature 293(2)
_cell_measurement_theta_max 25.45
_cell_measurement_theta_min 1.93
_cell_volume 2048.5(19)
_computing_cell_refinement 'SMART (Bruker, 1998)'
_computing_data_collection 'SMART (Bruker, 1998)'
_computing_data_reduction 'SAINT (Bruker, 1998)'
_computing_molecular_graphics 'SHELXTL (Bruker, 1998)'
_computing_publication_material 'SHELXTL (Bruker, 1998)'
_computing_structure_refinement 'SHELXL97 (Sheldrick, 1997)'
_computing_structure_solution 'SHELXS97 (Sheldrick, 1997)'
_diffrn_ambient_temperature 293(2)
_diffrn_measured_fraction_theta_full 0.998
_diffrn_measured_fraction_theta_max 0.991
_diffrn_measurement_device_type 'Bruker APEX CCD area detector'
_diffrn_measurement_method '\f and \w scans'
_diffrn_radiation_monochromator graphite
_diffrn_radiation_source 'fine-focus sealed tube'
_diffrn_radiation_type MoK\a
_diffrn_radiation_wavelength 0.71069
_diffrn_reflns_av_R_equivalents 0.1417
_diffrn_reflns_av_sigmaI/netI 0.2219
_diffrn_reflns_limit_h_max 10
_diffrn_reflns_limit_h_min -10
_diffrn_reflns_limit_k_max 15
_diffrn_reflns_limit_k_min -16
_diffrn_reflns_limit_l_max 20
_diffrn_reflns_limit_l_min -17
_diffrn_reflns_number 10209
_diffrn_reflns_theta_full 25.00
_diffrn_reflns_theta_max 25.45
_diffrn_reflns_theta_min 1.93
_exptl_absorpt_coefficient_mu 0.081
_exptl_absorpt_correction_T_max 0.9912
_exptl_absorpt_correction_T_min 0.9872
_exptl_absorpt_correction_type multi-scan
_exptl_absorpt_process_details '(SADABS; Bruker, 2000)'
_exptl_crystal_colour colorless
_exptl_crystal_density_diffrn 1.234
_exptl_crystal_density_method 'not measured'
_exptl_crystal_description block
_exptl_crystal_F_000 816
_exptl_crystal_size_max 0.16
_exptl_crystal_size_mid 0.13
_exptl_crystal_size_min 0.11
_refine_diff_density_max 0.338
_refine_diff_density_min -0.350
_refine_diff_density_rms 0.126
_refine_ls_extinction_coef 0.017(3)
_refine_ls_extinction_expression Fc^*^=kFc[1+0.001xFc^2^\l^3^/sin(2\q)]^-1/4^
_refine_ls_extinction_method SHELXL
_refine_ls_goodness_of_fit_ref 0.922
_refine_ls_hydrogen_treatment mixed
_refine_ls_matrix_type full
_refine_ls_number_parameters 262
_refine_ls_number_reflns 3760
_refine_ls_number_restraints 0
_refine_ls_restrained_S_all 0.922
_refine_ls_R_factor_all 0.2740
_refine_ls_R_factor_gt 0.0790
_refine_ls_shift/su_max 0.000
_refine_ls_shift/su_mean 0.000
_refine_ls_structure_factor_coef Fsqd
_refine_ls_weighting_details 'calc w=1/[\s^2^(Fo^2^)+(0.1159P)^2^+0.0000P] where P=(Fo^2^+2Fc^2^)/3'
_refine_ls_weighting_scheme calc
_refine_ls_wR_factor_gt 0.1798
_refine_ls_wR_factor_ref 0.2817
_reflns_number_gt 1116
_reflns_number_total 3760
_reflns_threshold_expression >2sigma(I)
_cod_duplicate_entry 1503124
_cod_data_source_file ol101474fsup1.cif
_cod_data_source_block 3a
_cod_depositor_comments
;
 Updated bibliographic information.

 Antanas Vaitkus,
 2019-09-20

 Marked entry as a duplicate of entry 1503124.

 Antanas Vaitkus,
 2019-09-20

2025-01-26
Z value and formula fixed to values more according to usual
chemical conventions.                 miguel
;
_cod_original_formula_sum 'C22 H28 N4 O2'
_cod_original_formula_weight 380.48
_cod_original_formula_units_Z 4
_cod_original_cell_volume 2048.5(18)
_cod_original_sg_symbol_H-M p2(1)/c
_cod_database_code 1513315

loop_
_symmetry_equiv_pos_as_xyz
'x, y, z'
'-x, y+1/2, -z+1/2'
'-x, -y, -z'
'x, -y-1/2, z-1/2'

loop_
_atom_site_label
_atom_site_type_symbol
_atom_site_fract_x
_atom_site_fract_y
_atom_site_fract_z
_atom_site_U_iso_or_equiv
_atom_site_adp_type
_atom_site_occupancy
_atom_site_symmetry_multiplicity
_atom_site_calc_flag
_atom_site_refinement_flags
N4 N 0.7890(5) -0.0001(4) 0.1651(3) 0.0516(14) Uani 1 1 d .
O1 O 0.7239(4) -0.1643(3) 0.1553(2) 0.0606(13) Uani 1 1 d .
C6 C 0.7038(7) -0.1780(4) 0.3210(4) 0.0503(16) Uani 1 1 d .
N1 N 0.7459(5) -0.0917(4) 0.2769(3) 0.0543(14) Uani 1 1 d .
N2 N 0.9805(6) -0.3075(4) 0.1278(3) 0.0607(15) Uani 1 1 d .
N3 N 0.8384(6) -0.4532(4) 0.1163(3) 0.0630(15) Uani 1 1 d .
C18 C 1.1121(7) -0.2490(5) 0.1272(3) 0.0547(17) Uani 1 1 d .
O2 O 1.0903(5) -0.4616(3) 0.1070(2) 0.0655(13) Uani 1 1 d .
C19 C 0.9758(9) -0.4091(6) 0.1157(3) 0.0636(18) Uani 1 1 d .
C7 C 0.7503(6) -0.0884(5) 0.1962(4) 0.0541(17) Uani 1 1 d .
C5 C 0.6012(7) -0.2453(5) 0.2940(4) 0.0597(18) Uani 1 1 d .
H5 H 0.5568 -0.2376 0.2447 0.072 Uiso 1 1 calc R
C4 C 0.5641(8) -0.3244(5) 0.3401(5) 0.072(2) Uani 1 1 d .
H4 H 0.4965 -0.3719 0.3214 0.086 Uiso 1 1 calc R
C1 C 0.7641(7) -0.1874(5) 0.3966(4) 0.0614(18) Uani 1 1 d .
H1 H 0.8313 -0.1399 0.4158 0.074 Uiso 1 1 calc R
C13 C 1.1074(7) -0.1638(5) 0.1681(4) 0.071(2) Uani 1 1 d .
H13 H 1.0235 -0.1493 0.1974 0.085 Uiso 1 1 calc R
C2 C 0.7247(8) -0.2660(5) 0.4422(4) 0.070(2) Uani 1 1 d .
H2 H 0.7656 -0.2722 0.4924 0.084 Uiso 1 1 calc R
C17 C 1.2405(8) -0.2731(5) 0.0894(4) 0.071(2) Uani 1 1 d .
H17 H 1.2459 -0.3337 0.0631 0.085 Uiso 1 1 calc R
C12 C 0.8112(7) 0.0094(5) 0.0814(4) 0.067(2) Uani 1 1 d .
H12A H 0.7165 0.0196 0.0537 0.081 Uiso 1 1 calc R
H12B H 0.8595 -0.0495 0.0607 0.081 Uiso 1 1 calc R
C16 C 1.3611(8) -0.2105(6) 0.0891(4) 0.078(2) Uani 1 1 d .
H16 H 1.4469 -0.2285 0.0626 0.094 Uiso 1 1 calc R
C9 C 0.8438(8) 0.0876(4) 0.2068(4) 0.069(2) Uani 1 1 d .
H9A H 0.9344 0.0723 0.2366 0.083 Uiso 1 1 calc R
H9B H 0.7688 0.1124 0.2422 0.083 Uiso 1 1 calc R
C14 C 1.2289(8) -0.0956(6) 0.1674(5) 0.085(2) Uani 1 1 d .
H14 H 1.2232 -0.0347 0.1931 0.102 Uiso 1 1 calc R
C11 C 0.9109(9) 0.0999(6) 0.0744(4) 0.090(2) Uani 1 1 d .
H11A H 1.0157 0.0806 0.0757 0.108 Uiso 1 1 calc R
H11B H 0.8896 0.1352 0.0259 0.108 Uiso 1 1 calc R
C21 C 0.6937(8) -0.4008(5) 0.1244(4) 0.080(2) Uani 1 1 d .
H21A H 0.6716 -0.3591 0.0794 0.097 Uiso 1 1 calc R
H21B H 0.6933 -0.3601 0.1713 0.097 Uiso 1 1 calc R
C15 C 1.3562(8) -0.1220(6) 0.1274(4) 0.084(2) Uani 1 1 d .
H15 H 1.4381 -0.0791 0.1267 0.101 Uiso 1 1 calc R
C24 C 0.8204(8) -0.5589(5) 0.1011(4) 0.079(2) Uani 1 1 d .
H24A H 0.8579 -0.5986 0.1446 0.094 Uiso 1 1 calc R
H24B H 0.8714 -0.5786 0.0540 0.094 Uiso 1 1 calc R
C10 C 0.8752(9) 0.1639(5) 0.1435(4) 0.091(2) Uani 1 1 d .
H10A H 0.7881 0.2053 0.1328 0.109 Uiso 1 1 calc R
H10B H 0.9594 0.2061 0.1581 0.109 Uiso 1 1 calc R
C3 C 0.6268(8) -0.3347(5) 0.4150(5) 0.077(2) Uani 1 1 d .
H3 H 0.6011 -0.3888 0.4460 0.093 Uiso 1 1 calc R
C22 C 0.5836(9) -0.4868(5) 0.1298(5) 0.101(3) Uani 1 1 d .
H22A H 0.5651 -0.5030 0.1839 0.121 Uiso 1 1 calc R
H22B H 0.4891 -0.4696 0.1042 0.121 Uiso 1 1 calc R
C23 C 0.6522(9) -0.5692(7) 0.0911(5) 0.118(3) Uani 1 1 d .
H23A H 0.6243 -0.5691 0.0361 0.142 Uiso 1 1 calc R
H23B H 0.6190 -0.6315 0.1138 0.142 Uiso 1 1 calc R
H2N H 0.902(8) -0.259(6) 0.139(4) 0.13(3) Uiso 1 1 d .
H1N H 0.792(7) -0.033(5) 0.305(4) 0.09(2) Uiso 1 1 d .

loop_
_atom_site_aniso_label
_atom_site_aniso_U_11
_atom_site_aniso_U_22
_atom_site_aniso_U_33
_atom_site_aniso_U_23
_atom_site_aniso_U_13
_atom_site_aniso_U_12
N4 0.068(4) 0.041(3) 0.045(3) -0.003(3) -0.001(3) -0.003(3)
O1 0.054(3) 0.056(3) 0.071(3) -0.012(2) 0.001(2) -0.003(2)
C6 0.049(4) 0.039(4) 0.064(5) 0.006(3) 0.013(3) -0.001(3)
N1 0.053(3) 0.055(4) 0.055(4) -0.001(3) 0.004(3) -0.004(3)
N2 0.055(4) 0.036(3) 0.090(4) -0.004(3) 0.000(3) 0.001(3)
N3 0.056(4) 0.049(4) 0.084(4) -0.004(3) 0.004(3) 0.000(3)
C18 0.057(4) 0.048(4) 0.059(5) 0.000(4) 0.001(3) 0.003(4)
O2 0.064(3) 0.055(3) 0.077(3) -0.001(2) -0.001(2) 0.015(2)
C19 0.071(5) 0.076(6) 0.044(4) 0.003(4) 0.001(3) 0.002(5)
C7 0.038(4) 0.065(5) 0.059(5) 0.003(4) 0.001(3) 0.009(3)
C5 0.058(4) 0.045(4) 0.076(5) 0.004(4) 0.002(4) -0.009(3)
C4 0.069(5) 0.058(5) 0.088(6) -0.004(4) 0.010(4) -0.008(4)
C1 0.070(5) 0.053(5) 0.063(5) -0.003(4) 0.010(4) 0.002(4)
C13 0.047(4) 0.061(5) 0.104(6) -0.007(4) -0.004(4) 0.006(4)
C2 0.088(5) 0.055(5) 0.068(5) 0.004(4) 0.001(4) 0.003(4)
C17 0.069(5) 0.061(5) 0.082(5) -0.003(4) 0.015(4) -0.006(4)
C12 0.074(5) 0.070(5) 0.058(5) 0.005(4) -0.001(4) -0.006(4)
C16 0.065(5) 0.068(5) 0.102(6) 0.003(5) 0.013(4) 0.002(4)
C9 0.092(5) 0.057(4) 0.058(4) -0.005(4) 0.006(4) -0.012(4)
C14 0.048(5) 0.076(5) 0.131(7) -0.011(5) -0.006(5) -0.004(4)
C11 0.092(6) 0.106(6) 0.072(6) 0.020(5) 0.010(4) -0.021(5)
C21 0.066(5) 0.080(5) 0.096(6) -0.003(4) 0.015(4) -0.003(4)
C15 0.055(5) 0.096(7) 0.101(7) 0.016(5) -0.015(4) -0.009(4)
C24 0.093(6) 0.050(5) 0.093(6) -0.014(4) 0.013(4) -0.003(4)
C10 0.121(7) 0.061(5) 0.092(6) 0.011(5) 0.025(5) -0.009(4)
C3 0.092(6) 0.049(5) 0.090(6) 0.013(4) 0.016(5) 0.000(4)
C22 0.076(6) 0.068(5) 0.159(8) -0.014(6) 0.010(5) -0.009(5)
C23 0.074(6) 0.123(8) 0.158(9) -0.044(7) 0.037(5) -0.022(6)

loop_
_atom_type_symbol
_atom_type_description
_atom_type_scat_dispersion_real
_atom_type_scat_dispersion_imag
_atom_type_scat_source
C C 0.0033 0.0016 'International Tables Vol C Tables 4.2.6.8 and 6.1.1.4'
H H 0.0000 0.0000 'International Tables Vol C Tables 4.2.6.8 and 6.1.1.4'
N N 0.0061 0.0033 'International Tables Vol C Tables 4.2.6.8 and 6.1.1.4'
O O 0.0106 0.0060 'International Tables Vol C Tables 4.2.6.8 and 6.1.1.4'

loop_
_geom_angle_atom_site_label_1
_geom_angle_atom_site_label_2
_geom_angle_atom_site_label_3
_geom_angle
C7 N4 C9 127.1(5)
C7 N4 C12 120.5(5)
C9 N4 C12 111.1(5)
C5 C6 C1 120.0(6)
C5 C6 N1 122.5(6)
C1 C6 N1 117.4(6)
C7 N1 C6 124.3(6)
C7 N1 H1N 116(4)
C6 N1 H1N 119(4)
C19 N2 C18 124.8(6)
C19 N2 H2N 132(4)
C18 N2 H2N 103(4)
C19 N3 C24 121.4(6)
C19 N3 C21 125.6(6)
C24 N3 C21 112.8(5)
C13 C18 C17 119.0(6)
C13 C18 N2 115.8(6)
C17 C18 N2 125.3(6)
O2 C19 N3 119.6(7)
O2 C19 N2 123.4(7)
N3 C19 N2 116.9(7)
O1 C7 N4 122.7(6)
O1 C7 N1 121.5(7)
N4 C7 N1 115.8(6)
C6 C5 C4 119.2(6)
C6 C5 H5 120.4
C4 C5 H5 120.4
C5 C4 C3 120.7(7)
C5 C4 H4 119.7
C3 C4 H4 119.7
C2 C1 C6 120.1(7)
C2 C1 H1 119.9
C6 C1 H1 119.9
C18 C13 C14 120.8(7)
C18 C13 H13 119.6
C14 C13 H13 119.6
C3 C2 C1 120.3(7)
C3 C2 H2 119.9
C1 C2 H2 119.9
C16 C17 C18 121.6(7)
C16 C17 H17 119.2
C18 C17 H17 119.2
N4 C12 C11 103.9(5)
N4 C12 H12A 111.0
C11 C12 H12A 111.0
N4 C12 H12B 111.0
C11 C12 H12B 111.0
H12A C12 H12B 109.0
C15 C16 C17 120.2(7)
C15 C16 H16 119.9
C17 C16 H16 119.9
N4 C9 C10 105.0(5)
N4 C9 H9A 110.8
C10 C9 H9A 110.8
N4 C9 H9B 110.8
C10 C9 H9B 110.8
H9A C9 H9B 108.8
C15 C14 C13 118.4(7)
C15 C14 H14 120.8
C13 C14 H14 120.8
C10 C11 C12 105.1(6)
C10 C11 H11A 110.7
C12 C11 H11A 110.7
C10 C11 H11B 110.7
C12 C11 H11B 110.7
H11A C11 H11B 108.8
N3 C21 C22 102.3(6)
N3 C21 H21A 111.3
C22 C21 H21A 111.3
N3 C21 H21B 111.3
C22 C21 H21B 111.3
H21A C21 H21B 109.2
C16 C15 C14 119.8(7)
C16 C15 H15 120.1
C14 C15 H15 120.1
N3 C24 C23 102.4(6)
N3 C24 H24A 111.3
C23 C24 H24A 111.3
N3 C24 H24B 111.3
C23 C24 H24B 111.3
H24A C24 H24B 109.2
C11 C10 C9 102.9(5)
C11 C10 H10A 111.2
C9 C10 H10A 111.2
C11 C10 H10B 111.2
C9 C10 H10B 111.2
H10A C10 H10B 109.1
C2 C3 C4 119.8(7)
C2 C3 H3 120.1
C4 C3 H3 120.1
C23 C22 C21 105.9(7)
C23 C22 H22A 110.5
C21 C22 H22A 110.5
C23 C22 H22B 110.5
C21 C22 H22B 110.5
H22A C22 H22B 108.7
C22 C23 C24 108.1(7)
C22 C23 H23A 110.1
C24 C23 H23A 110.1
C22 C23 H23B 110.1
C24 C23 H23B 110.1
H23A C23 H23B 108.4

loop_
_geom_bond_atom_site_label_1
_geom_bond_atom_site_label_2
_geom_bond_distance
N4 C7 1.345(7)
N4 C9 1.456(7)
N4 C12 1.457(7)
O1 C7 1.254(7)
C6 C5 1.361(8)
C6 C1 1.398(8)
C6 N1 1.436(7)
N1 C7 1.385(7)
N1 H1N 1.00(6)
N2 C19 1.379(8)
N2 C18 1.412(7)
N2 H2N 0.98(8)
N3 C19 1.362(8)
N3 C24 1.450(7)
N3 C21 1.479(8)
C18 C13 1.341(8)
C18 C17 1.367(8)
O2 C19 1.252(7)
C5 C4 1.367(8)
C5 H5 0.9300
C4 C3 1.395(9)
C4 H4 0.9300
C1 C2 1.362(8)
C1 H1 0.9300
C13 C14 1.418(9)
C13 H13 0.9300
C2 C3 1.347(9)
C2 H2 0.9300
C17 C16 1.365(8)
C17 H17 0.9300
C12 C11 1.511(8)
C12 H12A 0.9700
C12 H12B 0.9700
C16 C15 1.356(9)
C16 H16 0.9300
C9 C10 1.520(8)
C9 H9A 0.9700
C9 H9B 0.9700
C14 C15 1.384(9)
C14 H14 0.9300
C11 C10 1.501(9)
C11 H11A 0.9700
C11 H11B 0.9700
C21 C22 1.519(9)
C21 H21A 0.9700
C21 H21B 0.9700
C15 H15 0.9300
C24 C23 1.513(9)
C24 H24A 0.9700
C24 H24B 0.9700
C10 H10A 0.9700
C10 H10B 0.9700
C3 H3 0.9300
C22 C23 1.432(9)
C22 H22A 0.9700
C22 H22B 0.9700
C23 H23A 0.9700
C23 H23B 0.9700

loop_
_geom_torsion_atom_site_label_1
_geom_torsion_atom_site_label_2
_geom_torsion_atom_site_label_3
_geom_torsion_atom_site_label_4
_geom_torsion
C5 C6 N1 C7 -32.2(8)
C1 C6 N1 C7 152.4(5)
C19 N2 C18 C13 -155.1(6)
C19 N2 C18 C17 24.3(10)
C24 N3 C19 O2 -4.8(9)
C21 N3 C19 O2 -178.7(6)
C24 N3 C19 N2 177.5(5)
C21 N3 C19 N2 3.6(9)
C18 N2 C19 O2 4.0(10)
C18 N2 C19 N3 -178.4(5)
C9 N4 C7 O1 -169.9(5)
C12 N4 C7 O1 -3.9(9)
C9 N4 C7 N1 8.1(9)
C12 N4 C7 N1 174.1(5)
C6 N1 C7 O1 -3.6(8)
C6 N1 C7 N4 178.4(5)
C1 C6 C5 C4 -3.2(9)
N1 C6 C5 C4 -178.5(6)
C6 C5 C4 C3 2.0(10)
C5 C6 C1 C2 2.5(9)
N1 C6 C1 C2 178.0(6)
C17 C18 C13 C14 5.0(10)
N2 C18 C13 C14 -175.5(6)
C6 C1 C2 C3 -0.4(10)
C13 C18 C17 C16 -3.2(10)
N2 C18 C17 C16 177.3(6)
C7 N4 C12 C11 -157.3(6)
C9 N4 C12 C11 10.8(7)
C18 C17 C16 C15 0.4(11)
C7 N4 C9 C10 178.0(6)
C12 N4 C9 C10 10.9(7)
C18 C13 C14 C15 -4.0(10)
N4 C12 C11 C10 -28.5(7)
C19 N3 C21 C22 -174.3(6)
C24 N3 C21 C22 11.4(8)
C17 C16 C15 C14 0.6(11)
C13 C14 C15 C16 1.1(11)
C19 N3 C24 C23 -168.7(6)
C21 N3 C24 C23 5.9(8)
C12 C11 C10 C9 34.9(7)
N4 C9 C10 C11 -28.0(7)
C1 C2 C3 C4 -0.8(10)
C5 C4 C3 C2 0.1(11)
N3 C21 C22 C23 -25.1(9)
C21 C22 C23 C24 30.3(10)
N3 C24 C23 C22 -22.5(9)
